data_7005497
loop_
_publ_author_name
'Weng, Zhiqiang'
'Teo, Shihui'
'Andy Hor, T. S.'

_publ_section_title
;
 Chromium(III) catalysed ethylene tetramerization promoted by
 bis(phosphino)amines with an N-functionalized pendant.
;
_journal_issue 32
_journal_name_full 'Dalton transactions (Cambridge, England : 2003)'
_journal_page_first 3493
_journal_page_last 3498
_journal_paper_doi 10.1039/b702636f
_journal_year 2007
_chemical_formula_sum 'C28 H29 N P2 S'
_chemical_formula_weight 473.52
_chemical_name_systematic
;
?
;
_space_group_IT_number 19
_symmetry_cell_setting orthorhombic
_symmetry_space_group_name_Hall 'P 2ac 2ab'
_symmetry_space_group_name_H-M 'P 21 21 21'
_atom_sites_solution_hydrogens geom
_atom_sites_solution_primary direct
_atom_sites_solution_secondary difmap
_audit_creation_method SHELXL-97
_cell_angle_alpha 90.00
_cell_angle_beta 90.00
_cell_angle_gamma 90.00
_cell_formula_units_Z 4
_cell_length_a 9.2813(10)
_cell_length_b 9.8308(8)
_cell_length_c 27.659(3)
_cell_measurement_reflns_used 755
_cell_measurement_temperature 223(2)
_cell_measurement_theta_max 25.16
_cell_measurement_theta_min 2.64
_cell_volume 2523.7(4)
_computing_cell_refinement 'Bruker SMART'
_computing_data_collection 'Bruker SMART'
_computing_data_reduction 'Bruker SAINT'
_computing_molecular_graphics 'Bruker SHELXTL'
_computing_publication_material 'Bruker SHELXTL'
_computing_structure_refinement 'SHELXL-97 (Sheldrick, 1997)'
_computing_structure_solution 'SHELXS-97 (Sheldrick, 1990)'
_diffrn_ambient_temperature 223(2)
_diffrn_measured_fraction_theta_full 0.949
_diffrn_measured_fraction_theta_max 0.949
_diffrn_measurement_device_type 'CCD area detector'
_diffrn_measurement_method 'phi and omega scans'
_diffrn_radiation_monochromator graphite
_diffrn_radiation_source 'fine-focus sealed tube'
_diffrn_radiation_type MoK\a
_diffrn_radiation_wavelength 0.71073
_diffrn_reflns_av_R_equivalents 0.0731
_diffrn_reflns_av_sigmaI/netI 0.1150
_diffrn_reflns_limit_h_max 11
_diffrn_reflns_limit_h_min -10
_diffrn_reflns_limit_k_max 9
_diffrn_reflns_limit_k_min -10
_diffrn_reflns_limit_l_max 8
_diffrn_reflns_limit_l_min -32
_diffrn_reflns_number 6731
_diffrn_reflns_theta_full 25.00
_diffrn_reflns_theta_max 25.00
_diffrn_reflns_theta_min 1.47
_exptl_absorpt_coefficient_mu 0.271
_exptl_absorpt_correction_T_max 0.9839
_exptl_absorpt_correction_T_min 0.9328
_exptl_absorpt_correction_type 'Sadabs, (Sheldrick 2001)'
_exptl_crystal_colour Colourless
_exptl_crystal_density_diffrn 1.246
_exptl_crystal_density_meas 0
_exptl_crystal_density_method 'not measured'
_exptl_crystal_description Plate
_exptl_crystal_F_000 1000
_exptl_crystal_size_max 0.26
_exptl_crystal_size_mid 0.10
_exptl_crystal_size_min 0.06
_refine_diff_density_max 0.447
_refine_diff_density_min -0.382
_refine_diff_density_rms 0.078
_refine_ls_abs_structure_details 'Flack H D (1983), Acta Cryst. A39, 876-881'
_refine_ls_abs_structure_Flack 0.0(2)
_refine_ls_extinction_method none
_refine_ls_goodness_of_fit_ref 1.077
_refine_ls_hydrogen_treatment constr
_refine_ls_matrix_type full
_refine_ls_number_parameters 299
_refine_ls_number_reflns 3723
_refine_ls_number_restraints 6
_refine_ls_restrained_S_all 1.078
_refine_ls_R_factor_all 0.1113
_refine_ls_R_factor_gt 0.0838
_refine_ls_shift/su_max 0.000
_refine_ls_shift/su_mean 0.000
_refine_ls_structure_factor_coef Fsqd
_refine_ls_weighting_details 'calc w=1/[\s^2^(Fo^2^)+(0.0572P)^2^+2.0786P] where P=(Fo^2^+2Fc^2^)/3'
_refine_ls_weighting_scheme calc
_refine_ls_wR_factor_gt 0.1564
_refine_ls_wR_factor_ref 0.1758
_reflns_number_gt 2779
_reflns_number_total 3723
_reflns_threshold_expression >2sigma(I)
_cod_data_source_file b702636f.txt
_cod_data_source_block 6192a
_cod_depositor_comments
;
The following automatic conversions were performed:
'_symmetry_cell_setting' value 'Orthorhombic' changed to 'orthorhombic'
according to '/home/saulius/struct/CIF-dictionaries/cif_core.dic'
dictionary named 'cif_core.dic' version 2.4.1 from 2010-06-29.

Automatic conversion script
Id: cif_fix_enum 1527 2010-12-29 10:47:43Z saulius 
;
_cod_original_cell_volume 2523.6(4)
_cod_original_sg_symbol_H-M P2(1)2(1)2(1)
_cod_database_code 7005497

loop_
_symmetry_equiv_pos_as_xyz
'x, y, z'
'-x+1/2, -y, z+1/2'
'-x, y+1/2, -z+1/2'
'x+1/2, -y+1/2, -z'

loop_
_atom_site_label
_atom_site_type_symbol
_atom_site_fract_x
_atom_site_fract_y
_atom_site_fract_z
_atom_site_U_iso_or_equiv
_atom_site_adp_type
_atom_site_occupancy
_atom_site_symmetry_multiplicity
_atom_site_calc_flag
_atom_site_refinement_flags
_atom_site_disorder_assembly
_atom_site_disorder_group
N1 N 0.7553(6) -0.0189(6) 0.8941(2) 0.0385(16) Uani 1 1 d D . .
P1 P 0.87532(19) 0.01402(19) 0.93970(6) 0.0277(5) Uani 1 1 d . A .
P2 P 0.83749(19) -0.1058(2) 0.84765(6) 0.0309(5) Uani 1 1 d . A .
S3 S 0.2866(3) 0.2034(3) 0.84004(9) 0.0758(9) Uani 1 1 d . A .
C1 C 0.5973(9) -0.0097(11) 0.9016(4) 0.038(4) Uani 0.664(15) 1 d PD A 1
H1A H 0.5770 0.0091 0.9357 0.046 Uiso 0.664(15) 1 calc PR A 1
H1B H 0.5522 -0.0966 0.8931 0.046 Uiso 0.664(15) 1 calc PR A 1
C2 C 0.5341(10) 0.1040(11) 0.8701(4) 0.042(4) Uani 0.664(15) 1 d PD A 1
H2A H 0.5359 0.0780 0.8359 0.051 Uiso 0.664(15) 1 calc PR A 1
H2B H 0.5891 0.1883 0.8741 0.051 Uiso 0.664(15) 1 calc PR A 1
C1X C 0.6290(16) 0.0711(19) 0.8810(7) 0.033(7) Uiso 0.336(15) 1 d PD A 2
H1X1 H 0.6167 0.0716 0.8458 0.040 Uiso 0.336(15) 1 calc PR A 2
H1X2 H 0.6490 0.1645 0.8914 0.040 Uiso 0.336(15) 1 calc PR A 2
C2X C 0.4893(17) 0.021(2) 0.9049(9) 0.052(9) Uiso 0.336(15) 1 d PD A 2
H2X1 H 0.4654 -0.0711 0.8943 0.062 Uiso 0.336(15) 1 calc PR A 2
H2X2 H 0.4980 0.0220 0.9402 0.062 Uiso 0.336(15) 1 calc PR A 2
C3 C 0.3749(9) 0.1232(9) 0.8880(3) 0.068(3) Uani 1 1 d D . .
H3A H 0.3719 0.1797 0.9171 0.082 Uiso 0.664(15) 1 calc PR A 1
H3B H 0.3304 0.0351 0.8952 0.082 Uiso 0.664(15) 1 calc PR A 1
H3A' H 0.4052 0.2033 0.9064 0.082 Uiso 0.336(15) 1 calc PR A 2
H3B' H 0.2914 0.0886 0.9058 0.082 Uiso 0.336(15) 1 calc PR A 2
C4 C 0.2321(10) 0.0610(9) 0.8048(4) 0.076(3) Uani 1 1 d . . .
H4A H 0.3155 0.0220 0.7889 0.114 Uiso 1 1 calc R A .
H4B H 0.1627 0.0901 0.7807 0.114 Uiso 1 1 calc R . .
H4C H 0.1883 -0.0067 0.8257 0.114 Uiso 1 1 calc R . .
C1A C 0.8529(7) 0.1948(7) 0.9518(2) 0.0270(17) Uani 1 1 d . . .
C2A C 0.7466(8) 0.2537(8) 0.9800(3) 0.039(2) Uani 1 1 d . A .
H2A1 H 0.6759 0.1982 0.9942 0.046 Uiso 1 1 calc R . .
C3A C 0.7424(9) 0.3922(9) 0.9876(3) 0.047(2) Uani 1 1 d . . .
H3A1 H 0.6682 0.4303 1.0063 0.057 Uiso 1 1 calc R A .
C4A C 0.8446(9) 0.4733(8) 0.9681(3) 0.048(2) Uani 1 1 d . A .
H4A1 H 0.8423 0.5674 0.9743 0.057 Uiso 1 1 calc R . .
C5A C 0.9517(9) 0.4208(7) 0.9395(3) 0.039(2) Uani 1 1 d . . .
H5A H 1.0218 0.4782 0.9259 0.047 Uiso 1 1 calc R A .
C6A C 0.9551(7) 0.2801(7) 0.9308(2) 0.0292(17) Uani 1 1 d . A .
H6A H 1.0269 0.2433 0.9107 0.035 Uiso 1 1 calc R . .
C1B C 0.7985(7) -0.0638(6) 0.9940(2) 0.0276(18) Uani 1 1 d . . .
C2B C 0.7022(9) -0.1725(7) 0.9903(3) 0.045(2) Uani 1 1 d . A .
H2B1 H 0.6641 -0.1984 0.9602 0.054 Uiso 1 1 calc R . .
C3B C 0.6640(11) -0.2415(8) 1.0322(3) 0.062(3) Uani 1 1 d . . .
H3B1 H 0.5980 -0.3136 1.0298 0.075 Uiso 1 1 calc R A .
C4B C 0.7179(12) -0.2094(12) 1.0768(3) 0.077(3) Uani 1 1 d . A .
H4B1 H 0.6909 -0.2581 1.1046 0.092 Uiso 1 1 calc R . .
C5B C 0.8111(12) -0.1051(11) 1.0790(3) 0.072(3) Uani 1 1 d . . .
H5B H 0.8510 -0.0823 1.1091 0.086 Uiso 1 1 calc R A .
C6B C 0.8519(9) -0.0286(9) 1.0386(3) 0.051(2) Uani 1 1 d . A .
H6B H 0.9148 0.0457 1.0420 0.061 Uiso 1 1 calc R . .
C1C C 0.8321(7) 0.0102(7) 0.7963(2) 0.0303(16) Uani 1 1 d . . .
C2C C 0.8441(8) 0.1506(7) 0.8041(3) 0.0379(19) Uani 1 1 d . A .
H2C H 0.8353 0.1866 0.8354 0.046 Uiso 1 1 calc R . .
C3C C 0.8690(9) 0.2358(9) 0.7651(3) 0.051(2) Uani 1 1 d . . .
H3C H 0.8775 0.3298 0.7707 0.061 Uiso 1 1 calc R A .
C4C C 0.8818(9) 0.1877(10) 0.7188(3) 0.054(2) Uani 1 1 d . A .
H4C1 H 0.8994 0.2471 0.6928 0.065 Uiso 1 1 calc R . .
C5C C 0.8682(9) 0.0506(9) 0.7116(3) 0.050(2) Uani 1 1 d . . .
H5C H 0.8769 0.0160 0.6800 0.060 Uiso 1 1 calc R A .
C6C C 0.8417(7) -0.0394(8) 0.7496(2) 0.0363(19) Uani 1 1 d . A .
H6C H 0.8306 -0.1329 0.7435 0.044 Uiso 1 1 calc R . .
C1D C 0.7102(8) -0.2384(7) 0.8308(2) 0.0311(18) Uani 1 1 d . . .
C2D C 0.5927(8) -0.2277(10) 0.8005(3) 0.046(2) Uani 1 1 d . A .
H2D H 0.5701 -0.1426 0.7870 0.055 Uiso 1 1 calc R . .
C3D C 0.5074(9) -0.3386(11) 0.7896(3) 0.057(3) Uani 1 1 d . . .
H3D H 0.4288 -0.3285 0.7684 0.069 Uiso 1 1 calc R A .
C4D C 0.5371(11) -0.4647(11) 0.8097(3) 0.067(3) Uani 1 1 d . A .
H4D H 0.4791 -0.5404 0.8025 0.080 Uiso 1 1 calc R . .
C5D C 0.6512(11) -0.4770(10) 0.8400(3) 0.068(3) Uani 1 1 d . . .
H5D H 0.6715 -0.5621 0.8539 0.082 Uiso 1 1 calc R A .
C6D C 0.7381(10) -0.3676(8) 0.8507(3) 0.052(2) Uani 1 1 d . A .
H6D H 0.8169 -0.3792 0.8716 0.062 Uiso 1 1 calc R . .

loop_
_atom_site_aniso_label
_atom_site_aniso_U_11
_atom_site_aniso_U_22
_atom_site_aniso_U_33
_atom_site_aniso_U_23
_atom_site_aniso_U_13
_atom_site_aniso_U_12
N1 0.025(3) 0.050(4) 0.041(4) -0.019(3) -0.002(3) 0.001(3)
P1 0.0290(10) 0.0307(11) 0.0235(9) -0.0010(8) 0.0015(8) -0.0012(10)
P2 0.0266(10) 0.0436(12) 0.0224(9) -0.0037(9) -0.0015(8) 0.0011(10)
S3 0.090(2) 0.0827(19) 0.0546(15) 0.0113(14) -0.0099(14) -0.0286(16)
C1 0.045(8) 0.046(8) 0.024(6) -0.001(6) 0.008(5) 0.005(7)
C2 0.041(8) 0.041(8) 0.045(7) -0.008(6) -0.002(6) 0.026(7)
C3 0.069(7) 0.067(7) 0.069(6) -0.004(5) -0.013(5) 0.034(6)
C4 0.063(6) 0.074(7) 0.092(7) -0.007(6) -0.015(6) -0.017(6)
C1A 0.023(4) 0.033(4) 0.025(4) -0.007(3) -0.007(3) -0.001(4)
C2A 0.035(5) 0.032(5) 0.049(5) -0.007(4) 0.001(4) -0.005(4)
C3A 0.046(5) 0.052(6) 0.044(5) -0.005(4) 0.001(4) 0.012(5)
C4A 0.054(5) 0.030(5) 0.060(5) -0.004(4) -0.008(5) 0.001(5)
C5A 0.048(5) 0.019(5) 0.051(5) 0.006(4) -0.002(4) -0.010(4)
C6A 0.024(4) 0.036(5) 0.028(4) -0.004(3) -0.008(3) 0.005(4)
C1B 0.030(4) 0.020(4) 0.033(4) 0.006(3) 0.008(3) -0.005(3)
C2B 0.053(5) 0.027(5) 0.055(5) 0.009(4) 0.032(4) -0.002(4)
C3B 0.082(7) 0.012(5) 0.092(7) 0.007(4) 0.051(6) 0.007(5)
C4B 0.091(9) 0.082(8) 0.058(7) 0.025(6) 0.043(6) 0.015(7)
C5B 0.083(8) 0.093(8) 0.038(5) 0.009(5) 0.006(5) 0.017(7)
C6B 0.054(5) 0.065(6) 0.033(4) 0.004(4) -0.001(4) -0.004(5)
C1C 0.027(4) 0.027(4) 0.037(4) 0.000(3) 0.002(3) -0.007(4)
C2C 0.036(5) 0.034(5) 0.044(5) -0.002(4) -0.001(4) -0.005(4)
C3C 0.040(5) 0.042(6) 0.072(6) 0.003(4) -0.013(5) -0.002(5)
C4C 0.038(5) 0.071(7) 0.053(6) 0.018(5) 0.008(4) -0.011(5)
C5C 0.051(5) 0.064(6) 0.034(5) -0.002(4) 0.005(4) -0.005(5)
C6C 0.028(4) 0.044(5) 0.037(4) -0.004(4) 0.002(4) -0.008(4)
C1D 0.035(4) 0.034(5) 0.024(4) -0.017(3) 0.002(3) -0.003(4)
C2D 0.033(5) 0.066(6) 0.038(5) 0.003(4) 0.002(4) -0.006(5)
C3D 0.044(5) 0.090(9) 0.038(5) -0.015(5) 0.005(4) -0.027(6)
C4D 0.086(8) 0.061(7) 0.054(6) -0.015(5) 0.021(6) -0.045(6)
C5D 0.081(7) 0.059(6) 0.065(6) -0.004(5) 0.001(6) -0.029(6)
C6D 0.061(6) 0.048(6) 0.047(5) 0.002(4) -0.008(5) -0.009(5)

loop_
_atom_type_symbol
_atom_type_description
_atom_type_scat_dispersion_real
_atom_type_scat_dispersion_imag
_atom_type_scat_source
C C 0.0033 0.0016 'International Tables Vol C Tables 4.2.6.8 and 6.1.1.4'
H H 0.0000 0.0000 'International Tables Vol C Tables 4.2.6.8 and 6.1.1.4'
N N 0.0061 0.0033 'International Tables Vol C Tables 4.2.6.8 and 6.1.1.4'
S S 0.1246 0.1234 'International Tables Vol C Tables 4.2.6.8 and 6.1.1.4'
P P 0.1023 0.0942 'International Tables Vol C Tables 4.2.6.8 and 6.1.1.4'

loop_
_geom_angle_atom_site_label_1
_geom_angle_atom_site_label_2
_geom_angle_atom_site_label_3
_geom_angle
_geom_angle_site_symmetry_1
_geom_angle_site_symmetry_3
_geom_angle_publ_flag
C1 N1 C1X 39.9(8) . . ?
C1 N1 P1 121.9(6) . . ?
C1X N1 P1 124.7(9) . . ?
C1 N1 P2 124.9(6) . . ?
C1X N1 P2 117.1(9) . . ?
P1 N1 P2 110.8(3) . . ?
N1 P1 C1A 104.2(3) . . ?
N1 P1 C1B 105.8(3) . . ?
C1A P1 C1B 102.3(3) . . ?
N1 P2 C1D 105.0(3) . . ?
N1 P2 C1C 105.0(3) . . ?
C1D P2 C1C 103.3(3) . . ?
C3 S3 C4 101.2(5) . . ?
N1 C1 C2 110.1(7) . . ?
C1 C2 C3 105.6(7) . . ?
N1 C1X C2X 111.3(11) . . ?
C3 C2X C1X 104.1(10) . . ?
C2X C3 C2 50.7(8) . . ?
C2X C3 S3 148.4(11) . . ?
C2 C3 S3 104.9(6) . . ?
C2A C1A C6A 117.9(6) . . ?
C2A C1A P1 126.4(6) . . ?
C6A C1A P1 115.7(5) . . ?
C3A C2A C1A 121.3(7) . . ?
C4A C3A C2A 120.1(8) . . ?
C3A C4A C5A 121.1(7) . . ?
C4A C5A C6A 119.1(7) . . ?
C1A C6A C5A 120.4(7) . . ?
C6B C1B C2B 119.2(7) . . ?
C6B C1B P1 119.4(6) . . ?
C2B C1B P1 120.7(5) . . ?
C3B C2B C1B 118.5(8) . . ?
C4B C3B C2B 123.1(9) . . ?
C5B C4B C3B 116.8(9) . . ?
C4B C5B C6B 123.4(9) . . ?
C1B C6B C5B 118.9(8) . . ?
C6C C1C C2C 119.0(7) . . ?
C6C C1C P2 120.4(6) . . ?
C2C C1C P2 119.7(5) . . ?
C3C C2C C1C 119.4(7) . . ?
C4C C3C C2C 122.2(8) . . ?
C5C C4C C3C 117.9(8) . . ?
C4C C5C C6C 122.1(8) . . ?
C1C C6C C5C 119.4(7) . . ?
C2D C1D C6D 116.8(7) . . ?
C2D C1D P2 127.9(6) . . ?
C6D C1D P2 115.2(6) . . ?
C1D C2D C3D 121.8(8) . . ?
C2D C3D C4D 120.3(9) . . ?
C5D C4D C3D 118.9(9) . . ?
C4D C5D C6D 121.4(9) . . ?
C5D C6D C1D 120.8(8) . . ?

loop_
_geom_bond_atom_site_label_1
_geom_bond_atom_site_label_2
_geom_bond_distance
_geom_bond_site_symmetry_2
_geom_bond_publ_flag
N1 C1 1.483(8) . ?
N1 C1X 1.512(10) . ?
N1 P1 1.714(6) . ?
N1 P2 1.721(5) . ?
P1 C1A 1.820(7) . ?
P1 C1B 1.829(6) . ?
P2 C1D 1.820(7) . ?
P2 C1C 1.821(7) . ?
S3 C3 1.747(8) . ?
S3 C4 1.779(9) . ?
C1 C2 1.534(9) . ?
C2 C3 1.569(8) . ?
C1X C2X 1.537(10) . ?
C2X C3 1.533(10) . ?
C1A C2A 1.384(9) . ?
C1A C6A 1.393(9) . ?
C2A C3A 1.378(10) . ?
C3A C4A 1.352(10) . ?
C4A C5A 1.371(11) . ?
C5A C6A 1.404(10) . ?
C1B C6B 1.376(9) . ?
C1B C2B 1.396(9) . ?
C2B C3B 1.388(10) . ?
C3B C4B 1.368(12) . ?
C4B C5B 1.343(13) . ?
C5B C6B 1.397(11) . ?
C1C C6C 1.385(9) . ?
C1C C2C 1.401(9) . ?
C2C C3C 1.383(10) . ?
C3C C4C 1.371(10) . ?
C4C C5C 1.368(11) . ?
C5C C6C 1.396(10) . ?
C1D C2D 1.378(10) . ?
C1D C6D 1.409(10) . ?
C2D C3D 1.381(11) . ?
C3D C4D 1.387(13) . ?
C4D C5D 1.355(13) . ?
C5D C6D 1.377(11) . ?
